data_7705706
loop_
_publ_author_name
'Hsu, Ying-Feng'
'Chen, Ssu-Ying'
'Maity, Subhendu'
'Liu, Yi-Hung'
'Peng, Shie-Ming'
'Yang, Jye-Shane'

_publ_section_title
;
 A polymorphic pentiptycene-containing gold(I) isocyanide complex:
 solvent- and conformation-dependent supramolecular luminescence.
;
_journal_issue 44
_journal_name_full 'Dalton transactions (Cambridge, England : 2003)'
_journal_page_first 15602
_journal_page_last 15606
_journal_paper_doi 10.1039/d0dt03105d
_journal_volume 49
_journal_year 2020
_chemical_formula_sum 'C98 H84 Au2 N2 O2'
_chemical_formula_weight 1715.60
_space_group_crystal_system monoclinic
_space_group_IT_number 14
_space_group_name_Hall '-P 2ybc'
_space_group_name_H-M_alt 'P 1 21/c 1'
_atom_sites_solution_hydrogens geom
_audit_creation_method SHELXL-2018/3
_audit_update_record
;
2020-07-20 deposited with the CCDC.	2020-10-19 downloaded from the CCDC.
;
_cell_angle_alpha 90
_cell_angle_beta 105.559(5)
_cell_angle_gamma 90
_cell_formula_units_Z 2
_cell_length_a 11.8805(5)
_cell_length_b 33.876(3)
_cell_length_c 9.5447(4)
_cell_measurement_reflns_used 1718
_cell_measurement_temperature 150(2)
_cell_measurement_theta_max 68.8180
_cell_measurement_theta_min 3.8440
_cell_volume 3700.6(4)
_computing_cell_refinement 'CrysAlisPro 1.171.38.41 (Rigaku OD, 2015)'
_computing_data_collection 'CrysAlisPro 1.171.38.41 (Rigaku OD, 2015)'
_computing_data_reduction 'CrysAlisPro 1.171.38.41 (Rigaku OD, 2015)'
_computing_molecular_graphics SHELXTL
_computing_publication_material SHELXTL
_computing_structure_refinement 'SHELXL-2018/3 (Sheldrick, 2018)'
_computing_structure_solution 'SHELXS-2014/7 (Sheldrick, 2014)'
_diffrn_ambient_temperature 150(2)
_diffrn_detector_area_resol_mean 10.2496
_diffrn_measured_fraction_theta_full 0.995
_diffrn_measured_fraction_theta_max 0.995
_diffrn_measurement_device_type 'Xcalibur, Atlas, Gemini'
_diffrn_radiation_type CuK\a
_diffrn_radiation_wavelength 1.54178
_diffrn_reflns_av_R_equivalents 0.1372
_diffrn_reflns_av_unetI/netI 0.1696
_diffrn_reflns_Laue_measured_fraction_full 0.995
_diffrn_reflns_Laue_measured_fraction_max 0.995
_diffrn_reflns_limit_h_max 9
_diffrn_reflns_limit_h_min -14
_diffrn_reflns_limit_k_max 40
_diffrn_reflns_limit_k_min -36
_diffrn_reflns_limit_l_max 11
_diffrn_reflns_limit_l_min -11
_diffrn_reflns_number 13291
_diffrn_reflns_point_group_measured_fraction_full 0.995
_diffrn_reflns_point_group_measured_fraction_max 0.995
_diffrn_reflns_theta_full 67.679
_diffrn_reflns_theta_max 67.999
_diffrn_reflns_theta_min 3.862
_diffrn_source 'fine-focus sealed X-ray tube'
_exptl_absorpt_coefficient_mu 7.762
_exptl_absorpt_correction_T_max 1.00000
_exptl_absorpt_correction_T_min 0.52290
_exptl_absorpt_correction_type multi-scan
_exptl_absorpt_process_details
; 
CrysAlisPro 1.171.38.46 (Rigaku Oxford Diffraction, 2015) 
Empirical absorption correction using spherical harmonics, 
 implemented in SCALE3 ABSPACK scaling algorithm. 
;
_exptl_crystal_density_diffrn 1.540
_exptl_crystal_description column
_exptl_crystal_F_000 1720
_exptl_crystal_size_max 0.15
_exptl_crystal_size_mid 0.10
_exptl_crystal_size_min 0.10
_refine_diff_density_max 2.814
_refine_diff_density_min -1.561
_refine_diff_density_rms 0.185
_refine_ls_extinction_method none
_refine_ls_goodness_of_fit_ref 1.178
_refine_ls_hydrogen_treatment constr
_refine_ls_matrix_type full
_refine_ls_number_parameters 469
_refine_ls_number_reflns 6717
_refine_ls_number_restraints 13
_refine_ls_restrained_S_all 1.178
_refine_ls_R_factor_all 0.1789
_refine_ls_R_factor_gt 0.1048
_refine_ls_shift/su_max 0.033
_refine_ls_shift/su_mean 0.003
_refine_ls_structure_factor_coef Fsqd
_refine_ls_weighting_details 'w=1/[\s^2^(Fo^2^)+(0.1000P)^2^] where P=(Fo^2^+2Fc^2^)/3'
_refine_ls_weighting_scheme calc
_refine_ls_wR_factor_gt 0.2536
_refine_ls_wR_factor_ref 0.2985
_reflns_Friedel_coverage 0.000
_reflns_number_gt 3404
_reflns_number_total 6717
_reflns_threshold_expression 'I > 2\s(I)'
_cod_data_source_file d0dt03105d2.cif
_cod_data_source_block 1G
_cod_depositor_comments 'Adding full bibliography for 7705704--7705707.cif.'
_cod_original_sg_symbol_H-M 'P 21/c'
_cod_database_code 7705706
_shelx_shelxl_version_number 2018/3
_shelx_space_group_comment
; 
The symmetry employed for this shelxl refinement is uniquely defined 
by the following loop, which should always be used as a source of 
symmetry information in preference to the above space-group names. 
They are only intended as comments. 
;

loop_
_space_group_symop_operation_xyz
'x, y, z'
'-x, y+1/2, -z+1/2'
'-x, -y, -z'
'x, -y-1/2, z-1/2'

loop_
_atom_site_label
_atom_site_type_symbol
_atom_site_fract_x
_atom_site_fract_y
_atom_site_fract_z
_atom_site_U_iso_or_equiv
_atom_site_adp_type
_atom_site_occupancy
_atom_site_site_symmetry_order
_atom_site_calc_flag
_atom_site_refinement_flags_posn
_atom_site_refinement_flags_adp
_atom_site_refinement_flags_occupancy
_atom_site_disorder_assembly
_atom_site_disorder_group
Au1 Au 0.58597(7) 0.47218(3) 0.95099(8) 0.0587(3) Uani 1 1 d . U . . .
O1 O 0.3995(9) 0.2743(4) 0.4199(11) 0.046(3) Uani 1 1 d . . . . .
N1 N 0.4248(11) 0.4147(5) 0.7315(14) 0.049(3) Uani 1 1 d . U . . .
C1 C 0.4141(13) 0.3796(6) 0.6484(17) 0.045(5) Uani 1 1 d . . . . .
C2 C 0.3093(14) 0.3626(7) 0.5818(16) 0.050(5) Uani 1 1 d . . . . .
C3 C 0.3046(14) 0.3289(6) 0.5068(18) 0.047(5) Uani 1 1 d . . . . .
C4 C 0.4045(13) 0.3093(6) 0.4970(17) 0.041(4) Uani 1 1 d . . . . .
C5 C 0.5111(14) 0.3261(6) 0.5652(17) 0.043(4) Uani 1 1 d . . . . .
C6 C 0.5165(13) 0.3607(6) 0.6435(16) 0.044(5) Uani 1 1 d . . . . .
C7 C 0.6431(13) 0.3748(6) 0.7141(16) 0.045(5) Uani 1 1 d . . . . .
H7A H 0.646577 0.399696 0.771631 0.054 Uiso 1 1 calc R U . . .
C8 C 0.7072(13) 0.3781(7) 0.5948(16) 0.051(6) Uani 1 1 d . . . . .
C9 C 0.7628(14) 0.4092(7) 0.5614(19) 0.054(5) Uani 1 1 d . . . . .
H9A H 0.764137 0.433538 0.611452 0.064 Uiso 1 1 calc R U . . .
C10 C 0.8182(15) 0.4055(6) 0.4529(19) 0.053(5) Uani 1 1 d . . . . .
H10A H 0.861985 0.427116 0.431838 0.063 Uiso 1 1 calc R U . . .
C11 C 0.8117(13) 0.3718(6) 0.3756(19) 0.049(5) Uani 1 1 d . . . . .
H11A H 0.847002 0.370535 0.297433 0.059 Uiso 1 1 calc R U . . .
C12 C 0.7547(16) 0.3394(7) 0.4087(19) 0.059(6) Uani 1 1 d . . . . .
H12A H 0.752346 0.315371 0.356471 0.071 Uiso 1 1 calc R U . . .
C13 C 0.7007(13) 0.3424(7) 0.5196(16) 0.050(5) Uani 1 1 d . . . . .
C14 C 0.6335(12) 0.3088(6) 0.5702(15) 0.037(4) Uani 1 1 d . . . . .
H14A H 0.630694 0.283666 0.514250 0.045 Uiso 1 1 calc R U . . .
C15 C 0.6936(14) 0.3047(6) 0.7349(17) 0.047(5) Uani 1 1 d . . . . .
C16 C 0.7356(13) 0.2703(6) 0.7987(16) 0.041(4) Uani 1 1 d . . . . .
H16A H 0.728260 0.246587 0.743853 0.049 Uiso 1 1 calc R U . . .
C17 C 0.7922(14) 0.2705(7) 0.9533(19) 0.055(6) Uani 1 1 d . . . . .
H17A H 0.825292 0.247227 1.003315 0.065 Uiso 1 1 calc R U . . .
C18 C 0.7957(15) 0.3058(8) 1.024(2) 0.065(7) Uani 1 1 d . . . . .
H18A H 0.832797 0.306463 1.124951 0.079 Uiso 1 1 calc R U . . .
C19 C 0.7488(14) 0.3407(7) 0.9568(19) 0.052(5) Uani 1 1 d . . . . .
H19A H 0.752956 0.364492 1.010748 0.062 Uiso 1 1 calc R U . . .
C20 C 0.6950(13) 0.3397(7) 0.8065(18) 0.050(5) Uani 1 1 d . . . . .
C21 C 0.1873(13) 0.3799(6) 0.5783(18) 0.048(5) Uani 1 1 d . . . . .
H21A H 0.190758 0.405208 0.633277 0.057 Uiso 1 1 calc R U . . .
C22 C 0.1232(13) 0.3471(7) 0.6320(18) 0.050(5) Uani 1 1 d . . . . .
C23 C 0.0756(12) 0.3484(6) 0.7456(17) 0.047(5) Uani 1 1 d . . . . .
H23A H 0.079037 0.372132 0.799720 0.056 Uiso 1 1 calc R U . . .
C24 C 0.0207(14) 0.3147(8) 0.784(2) 0.065(7) Uani 1 1 d . . . . .
H24A H -0.015597 0.315930 0.861269 0.078 Uiso 1 1 calc R U . . .
C25 C 0.0201(14) 0.2793(7) 0.7074(18) 0.053(5) Uani 1 1 d . . . . .
H25A H -0.014028 0.256339 0.736099 0.063 Uiso 1 1 calc R U . . .
C26 C 0.0667(12) 0.2773(7) 0.5952(17) 0.049(5) Uani 1 1 d . . . . .
H26A H 0.065175 0.253184 0.543716 0.058 Uiso 1 1 calc R U . . .
C27 C 0.1186(15) 0.3114(6) 0.5535(18) 0.050(5) Uani 1 1 d . . . . .
C28 C 0.1779(15) 0.3136(7) 0.4299(16) 0.052(5) Uani 1 1 d . . . . .
H28A H 0.175562 0.288482 0.374380 0.062 Uiso 1 1 calc R U . . .
C29 C 0.1198(12) 0.3495(6) 0.3358(16) 0.041(4) Uani 1 1 d . . . . .
C30 C 0.0705(13) 0.3490(7) 0.1861(18) 0.051(5) Uani 1 1 d . . . . .
H30A H 0.069613 0.325452 0.131459 0.061 Uiso 1 1 calc R U . . .
C31 C 0.0226(14) 0.3836(7) 0.1188(18) 0.049(5) Uani 1 1 d . . . . .
H31A H -0.011715 0.383282 0.016707 0.059 Uiso 1 1 calc R U . . .
C32 C 0.0223(13) 0.4167(7) 0.1882(18) 0.051(5) Uani 1 1 d . . . . .
H32A H -0.012065 0.439724 0.137357 0.061 Uiso 1 1 calc R U . . .
C33 C 0.0753(14) 0.4182(6) 0.3449(19) 0.047(4) Uani 1 1 d . . . . .
H33A H 0.077125 0.441830 0.398808 0.056 Uiso 1 1 calc R U . . .
C34 C 0.1229(13) 0.3834(6) 0.4111(17) 0.043(5) Uani 1 1 d . . . . .
C35 C 0.4692(15) 0.4382(7) 0.809(2) 0.059(4) Uani 1 1 d . U . . .
C36 C 0.7301(15) 0.4974(7) 1.094(2) 0.058(6) Uani 1 1 d . . . . .
C37 C 0.8193(17) 0.5136(8) 1.039(2) 0.074(7) Uani 1 1 d . . . . .
H37A H 0.812081 0.513712 0.937839 0.089 Uiso 1 1 calc R U . . .
C38 C 0.9178(18) 0.5294(7) 1.136(2) 0.071(6) Uani 1 1 d . . . . .
H38A H 0.975184 0.542721 1.101310 0.085 Uiso 1 1 calc R U . . .
C39 C 0.9314(18) 0.5252(6) 1.287(2) 0.062(5) Uani 1 1 d . . . . .
H39A H 1.000685 0.534394 1.354280 0.074 Uiso 1 1 calc R U . . .
C40 C 0.8453(15) 0.5081(7) 1.336(2) 0.060(6) Uani 1 1 d . . . . .
H40A H 0.854025 0.505314 1.437501 0.072 Uiso 1 1 calc R U . . .
C41 C 0.7489(17) 0.4954(7) 1.2406(19) 0.063(6) Uani 1 1 d . . . . .
H41A H 0.689339 0.484132 1.277348 0.076 Uiso 1 1 calc R U . . .
C42 C 0.4088(17) 0.2402(7) 0.5164(17) 0.059(6) Uani 1 1 d . . . . .
H42A H 0.336808 0.237399 0.548979 0.071 Uiso 1 1 calc R U . . .
H42B H 0.475979 0.243406 0.603185 0.071 Uiso 1 1 calc R U . . .
C43 C 0.426(2) 0.2031(7) 0.428(2) 0.074(7) Uani 1 1 d . . . . .
H43A H 0.349669 0.195082 0.364009 0.089 Uiso 1 1 calc R U . . .
H43B H 0.476867 0.210501 0.364506 0.089 Uiso 1 1 calc R U . . .
C44 C 0.4801(18) 0.1685(9) 0.519(2) 0.086(9) Uani 1 1 d . . . . .
H44A H 0.552826 0.177151 0.590299 0.104 Uiso 1 1 calc R U . . .
H44B H 0.501481 0.148336 0.455598 0.104 Uiso 1 1 calc R U . . .
C45 C 0.3985(17) 0.1495(8) 0.602(2) 0.078(8) Uani 1 1 d . . . . .
H45A H 0.383655 0.168630 0.673090 0.093 Uiso 1 1 calc R U . . .
H45B H 0.322659 0.143087 0.532000 0.093 Uiso 1 1 calc R U . . .
C46 C 0.4511(19) 0.1120(6) 0.681(2) 0.064(6) Uani 1 1 d . U . . .
H46A H 0.479103 0.095376 0.611924 0.077 Uiso 1 1 calc R U . . .
H46B H 0.520287 0.119553 0.760248 0.077 Uiso 1 1 calc R U . . .
C47 C 0.3747(18) 0.0879(8) 0.744(2) 0.074(6) Uani 1 1 d . U . . .
H47A H 0.308785 0.078355 0.663643 0.089 Uiso 1 1 calc R U . . .
H47B H 0.341662 0.104910 0.807043 0.089 Uiso 1 1 calc R U . . .
C48 C 0.4326(19) 0.0524(7) 0.832(2) 0.068(6) Uani 1 1 d . . . . .
H48A H 0.464783 0.034960 0.768912 0.082 Uiso 1 1 calc R U . . .
H48B H 0.498795 0.061660 0.912259 0.082 Uiso 1 1 calc R U . . .
C49 C 0.3533(18) 0.0294(8) 0.893(3) 0.080(7) Uani 1 1 d . . . . .
H49A H 0.395643 0.007126 0.948683 0.120 Uiso 1 1 calc R U . . .
H49B H 0.322561 0.046261 0.958043 0.120 Uiso 1 1 calc R U . . .
H49C H 0.288520 0.019539 0.814575 0.120 Uiso 1 1 calc R U . . .

loop_
_atom_site_aniso_label
_atom_site_aniso_U_11
_atom_site_aniso_U_22
_atom_site_aniso_U_33
_atom_site_aniso_U_23
_atom_site_aniso_U_13
_atom_site_aniso_U_12
Au1 0.0439(4) 0.0841(8) 0.0447(4) -0.0074(5) 0.0061(3) -0.0007(5)
O1 0.031(6) 0.077(10) 0.030(5) -0.002(6) 0.004(5) -0.004(6)
N1 0.023(6) 0.086(10) 0.040(7) -0.001(7) 0.009(5) 0.005(6)
C1 0.029(8) 0.066(14) 0.035(8) 0.000(9) 0.003(7) -0.004(9)
C2 0.035(9) 0.091(17) 0.022(7) -0.002(9) 0.003(7) 0.008(10)
C3 0.032(9) 0.076(16) 0.037(9) 0.010(9) 0.013(7) -0.004(9)
C4 0.030(8) 0.061(13) 0.034(8) -0.006(8) 0.011(7) -0.007(8)
C5 0.037(9) 0.051(13) 0.041(9) 0.015(9) 0.011(7) 0.016(8)
C6 0.033(8) 0.071(15) 0.025(7) -0.004(8) 0.002(6) -0.006(9)
C7 0.026(8) 0.077(15) 0.032(8) -0.009(9) 0.010(7) -0.005(8)
C8 0.026(8) 0.102(18) 0.020(7) -0.006(9) -0.003(6) 0.020(10)
C9 0.031(9) 0.074(16) 0.053(11) 0.002(10) 0.005(8) -0.015(10)
C10 0.041(10) 0.057(15) 0.052(11) 0.014(10) -0.001(8) -0.005(9)
C11 0.027(8) 0.072(16) 0.046(10) 0.011(10) 0.005(7) -0.016(9)
C12 0.051(11) 0.079(17) 0.046(10) -0.006(10) 0.010(9) 0.016(11)
C13 0.033(9) 0.095(17) 0.021(7) 0.007(9) 0.008(6) 0.013(9)
C14 0.021(7) 0.069(13) 0.025(7) -0.003(8) 0.012(6) 0.005(8)
C15 0.033(9) 0.075(16) 0.034(9) -0.014(9) 0.009(7) 0.012(9)
C16 0.034(8) 0.062(14) 0.030(8) -0.003(8) 0.017(7) 0.000(9)
C17 0.034(9) 0.090(18) 0.041(10) 0.011(11) 0.012(8) 0.002(10)
C18 0.030(9) 0.13(2) 0.037(10) 0.001(12) 0.010(8) -0.013(11)
C19 0.035(9) 0.077(16) 0.048(10) 0.002(10) 0.018(8) 0.017(10)
C20 0.027(8) 0.090(17) 0.039(9) -0.008(10) 0.020(7) -0.001(9)
C21 0.035(9) 0.066(15) 0.048(10) -0.008(9) 0.019(8) -0.005(9)
C22 0.028(8) 0.085(17) 0.037(9) 0.004(9) 0.007(7) 0.004(9)
C23 0.019(7) 0.083(16) 0.035(8) 0.004(9) 0.000(6) 0.005(8)
C24 0.030(9) 0.12(2) 0.043(10) 0.022(12) 0.008(8) 0.006(11)
C25 0.038(10) 0.079(17) 0.042(9) 0.000(10) 0.012(8) -0.013(10)
C26 0.023(8) 0.082(16) 0.040(9) -0.002(9) 0.007(7) -0.014(9)
C27 0.043(10) 0.069(15) 0.041(9) -0.011(10) 0.016(8) 0.003(10)
C28 0.049(10) 0.085(16) 0.022(8) -0.003(9) 0.012(7) -0.005(10)
C29 0.024(8) 0.069(14) 0.035(8) 0.002(9) 0.015(7) 0.001(8)
C30 0.034(9) 0.088(17) 0.038(9) 0.009(10) 0.021(7) 0.010(10)
C31 0.034(9) 0.079(16) 0.036(9) -0.005(10) 0.014(7) -0.019(10)
C32 0.028(8) 0.071(15) 0.044(9) 0.003(10) -0.005(7) 0.007(9)
C33 0.039(9) 0.047(13) 0.058(10) 0.002(10) 0.018(8) 0.002(9)
C34 0.029(8) 0.074(15) 0.031(8) -0.007(9) 0.017(7) 0.002(9)
C35 0.032(6) 0.091(8) 0.054(7) 0.003(6) 0.011(6) 0.007(6)
C36 0.048(10) 0.086(18) 0.047(10) -0.001(10) 0.022(9) 0.003(11)
C37 0.060(12) 0.12(2) 0.041(10) -0.005(12) 0.016(9) -0.018(13)
C38 0.061(12) 0.092(19) 0.058(12) -0.012(13) 0.014(10) -0.009(13)
C39 0.064(12) 0.060(15) 0.054(11) -0.009(11) 0.004(10) 0.007(12)
C40 0.041(10) 0.082(17) 0.053(11) 0.006(11) 0.005(9) 0.000(10)
C41 0.058(12) 0.096(19) 0.042(10) -0.014(11) 0.024(9) 0.008(12)
C42 0.062(12) 0.081(17) 0.031(9) 0.005(9) 0.007(9) 0.010(11)
C43 0.079(15) 0.10(2) 0.052(12) -0.017(12) 0.026(11) 0.006(14)
C44 0.067(14) 0.14(3) 0.057(13) 0.026(15) 0.030(11) 0.028(16)
C45 0.058(13) 0.13(3) 0.057(12) -0.006(14) 0.026(11) -0.004(14)
C46 0.093(16) 0.052(14) 0.061(13) -0.006(10) 0.042(11) 0.015(11)
C47 0.068(14) 0.09(2) 0.062(13) -0.006(12) 0.018(10) 0.003(12)
C48 0.083(15) 0.076(18) 0.058(12) -0.013(12) 0.038(11) -0.013(14)
C49 0.060(12) 0.09(2) 0.096(17) 0.015(15) 0.032(12) -0.007(13)

loop_
_atom_type_symbol
_atom_type_description
_atom_type_scat_dispersion_real
_atom_type_scat_dispersion_imag
_atom_type_scat_source
C C 0.0181 0.0091 'International Tables Vol C Tables 4.2.6.8 and 6.1.1.4'
H H 0.0000 0.0000 'International Tables Vol C Tables 4.2.6.8 and 6.1.1.4'
N N 0.0311 0.0180 'International Tables Vol C Tables 4.2.6.8 and 6.1.1.4'
O O 0.0492 0.0322 'International Tables Vol C Tables 4.2.6.8 and 6.1.1.4'
Au Au -4.4197 7.2980 'International Tables Vol C Tables 4.2.6.8 and 6.1.1.4'

loop_
_geom_angle_atom_site_label_1
_geom_angle_atom_site_label_2
_geom_angle_atom_site_label_3
_geom_angle
_geom_angle_site_symmetry_1
_geom_angle_site_symmetry_3
_geom_angle_publ_flag
C35 Au1 C36 167.8(8) . . ?
C35 Au1 Au1 99.1(5) . 3_667 ?
C36 Au1 Au1 92.6(6) . 3_667 ?
C4 O1 C42 110.8(12) . . ?
C35 N1 C1 157.6(17) . . ?
C2 C1 C6 119.1(18) . . ?
C2 C1 N1 123.4(16) . . ?
C6 C1 N1 117.4(14) . . ?
C3 C2 C1 120.8(17) . . ?
C3 C2 C21 113.9(16) . . ?
C1 C2 C21 125.3(18) . . ?
C2 C3 C4 122.0(16) . . ?
C2 C3 C28 115.2(16) . . ?
C4 C3 C28 122.7(18) . . ?
C5 C4 C3 117.7(17) . . ?
C5 C4 O1 120.3(15) . . ?
C3 C4 O1 122.0(15) . . ?
C4 C5 C6 120.5(15) . . ?
C4 C5 C14 126.2(17) . . ?
C6 C5 C14 113.2(15) . . ?
C5 C6 C1 119.8(15) . . ?
C5 C6 C7 113.4(15) . . ?
C1 C6 C7 126.8(17) . . ?
C20 C7 C8 106.4(14) . . ?
C20 C7 C6 101.9(15) . . ?
C8 C7 C6 108.4(12) . . ?
C9 C8 C13 121.8(16) . . ?
C9 C8 C7 127.7(19) . . ?
C13 C8 C7 110.5(18) . . ?
C8 C9 C10 119(2) . . ?
C11 C10 C9 121.3(19) . . ?
C10 C11 C12 120.7(18) . . ?
C11 C12 C13 118(2) . . ?
C12 C13 C8 119(2) . . ?
C12 C13 C14 124.9(19) . . ?
C8 C13 C14 116.1(14) . . ?
C13 C14 C15 104.3(13) . . ?
C13 C14 C5 105.7(14) . . ?
C15 C14 C5 103.8(12) . . ?
C16 C15 C20 124.8(16) . . ?
C16 C15 C14 123.4(17) . . ?
C20 C15 C14 111.8(17) . . ?
C15 C16 C17 118.1(19) . . ?
C18 C17 C16 117(2) . . ?
C17 C18 C19 124.4(18) . . ?
C18 C19 C20 118(2) . . ?
C15 C20 C19 118(2) . . ?
C15 C20 C7 116.3(15) . . ?
C19 C20 C7 125.3(19) . . ?
C22 C21 C2 105.4(16) . . ?
C22 C21 C34 104.2(14) . . ?
C2 C21 C34 104.3(13) . . ?
C23 C22 C27 119(2) . . ?
C23 C22 C21 127(2) . . ?
C27 C22 C21 113.6(15) . . ?
C22 C23 C24 120(2) . . ?
C25 C24 C23 119.6(18) . . ?
C26 C25 C24 121(2) . . ?
C25 C26 C27 119(2) . . ?
C22 C27 C26 120.4(16) . . ?
C22 C27 C28 114.0(18) . . ?
C26 C27 C28 125.6(18) . . ?
C27 C28 C29 105.0(15) . . ?
C27 C28 C3 103.7(13) . . ?
C29 C28 C3 103.5(16) . . ?
C34 C29 C30 120.0(18) . . ?
C34 C29 C28 114.4(14) . . ?
C30 C29 C28 125.6(18) . . ?
C31 C30 C29 118(2) . . ?
C32 C31 C30 123.4(18) . . ?
C31 C32 C33 119.4(19) . . ?
C34 C33 C32 116.8(18) . . ?
C29 C34 C33 122.1(16) . . ?
C29 C34 C21 114.2(17) . . ?
C33 C34 C21 123.6(17) . . ?
N1 C35 Au1 165.2(17) . . ?
C41 C36 C37 117.9(19) . . ?
C41 C36 Au1 122.5(16) . . ?
C37 C36 Au1 119.2(14) . . ?
C38 C37 C36 119.1(18) . . ?
C37 C38 C39 119(2) . . ?
C40 C39 C38 120.1(19) . . ?
C41 C40 C39 119.3(19) . . ?
C40 C41 C36 124(2) . . ?
O1 C42 C43 107.1(14) . . ?
C44 C43 C42 114.4(18) . . ?
C43 C44 C45 113.3(19) . . ?
C46 C45 C44 111.8(18) . . ?
C47 C46 C45 116.8(19) . . ?
C46 C47 C48 115.5(18) . . ?
C49 C48 C47 113(2) . . ?

loop_
_geom_bond_atom_site_label_1
_geom_bond_atom_site_label_2
_geom_bond_distance
_geom_bond_site_symmetry_2
_geom_bond_publ_flag
Au1 C35 2.02(2) . ?
Au1 C36 2.07(2) . ?
Au1 Au1 3.1024(17) 3_667 ?
O1 C4 1.39(2) . ?
O1 C42 1.46(2) . ?
N1 C35 1.12(2) . ?
N1 C1 1.42(2) . ?
C1 C2 1.37(2) . ?
C1 C6 1.39(2) . ?
C2 C3 1.34(3) . ?
C2 C21 1.56(2) . ?
C3 C4 1.38(2) . ?
C3 C28 1.57(2) . ?
C4 C5 1.38(2) . ?
C5 C6 1.38(2) . ?
C5 C14 1.56(2) . ?
C6 C7 1.55(2) . ?
C7 C20 1.51(3) . ?
C7 C8 1.53(2) . ?
C8 C9 1.33(3) . ?
C8 C13 1.40(3) . ?
C9 C10 1.37(3) . ?
C10 C11 1.35(3) . ?
C11 C12 1.37(3) . ?
C12 C13 1.38(2) . ?
C13 C14 1.54(3) . ?
C14 C15 1.55(2) . ?
C15 C16 1.35(3) . ?
C15 C20 1.37(3) . ?
C16 C17 1.45(2) . ?
C17 C18 1.37(3) . ?
C18 C19 1.39(3) . ?
C19 C20 1.41(2) . ?
C21 C22 1.51(3) . ?
C21 C34 1.58(2) . ?
C22 C23 1.35(2) . ?
C22 C27 1.41(3) . ?
C23 C24 1.41(3) . ?
C24 C25 1.40(3) . ?
C25 C26 1.33(2) . ?
C26 C27 1.42(3) . ?
C27 C28 1.53(2) . ?
C28 C29 1.56(3) . ?
C29 C34 1.35(2) . ?
C29 C30 1.39(2) . ?
C30 C31 1.39(3) . ?
C31 C32 1.30(3) . ?
C32 C33 1.46(2) . ?
C33 C34 1.38(3) . ?
C36 C41 1.36(2) . ?
C36 C37 1.41(3) . ?
C37 C38 1.39(3) . ?
C38 C39 1.41(3) . ?
C39 C40 1.36(3) . ?
C40 C41 1.33(2) . ?
C42 C43 1.56(3) . ?
C43 C44 1.50(3) . ?
C44 C45 1.55(3) . ?
C45 C46 1.52(3) . ?
C46 C47 1.46(3) . ?
C47 C48 1.52(3) . ?
C48 C49 1.46(3) . ?
